data_4089554
loop_
_publ_author_name
'Madalska, Martyna'
'L\"onnecke, Peter'
'Ivanovski, Vladimir'
'Hey-Hawkins, Evamarie'

_publ_section_title
;
 Synthesis of 1,1&#x2032;,2-Trisubstituted Aryl-Based Ferrocenyl
 Phosphines as Precursors for Immobilized Ligands
;
_journal_issue 20
_journal_name_full Organometallics
_journal_page_first 5852
_journal_paper_doi 10.1021/om400449v
_journal_volume 32
_journal_year 2013
_chemical_formula_sum 'C25 H25 Br Fe N P'
_chemical_formula_weight 506.19
_space_group_IT_number 14
_space_group_name_Hall '-P 2ybc'
_space_group_name_H-M_alt 'P 1 21/c 1'
_symmetry_cell_setting monoclinic
_symmetry_space_group_name_H-M 'P 1 21/c 1'
_atom_sites_solution_hydrogens geom
_atom_sites_solution_primary direct
_atom_sites_solution_secondary difmap
_audit_conform_dict_location ftp://ftp.iucr.org/pub/cif_core.dic
_audit_conform_dict_name cif_core.dic
_audit_conform_dict_version 2.4
_audit_creation_date 2013-05-15T11:30:08-00:00
_audit_creation_method 'WinGX routine CIF_UPDATE'
_cell_angle_alpha 90
_cell_angle_beta 115.071(5)
_cell_angle_gamma 90
_cell_formula_units_Z 4
_cell_length_a 10.2775(4)
_cell_length_b 22.6976(8)
_cell_length_c 10.9231(5)
_cell_measurement_reflns_used 4762
_cell_measurement_temperature 293(2)
_cell_measurement_theta_max 29.1697
_cell_measurement_theta_min 2.8976
_cell_volume 2308.01(19)
_computing_cell_refinement
;
        CrysAlisPro, Oxford Diffraction Ltd.,
        Version 1.171.34.44 (release 25-10-2010 CrysAlis171 .NET)
        (compiled Oct 25 2010,18:11:34)
;
_computing_data_collection
;
        CrysAlisPro, Oxford Diffraction Ltd.,
        Version 1.171.34.44 (release 25-10-2010 CrysAlis171 .NET)
        (compiled Oct 25 2010,18:11:34)
;
_computing_data_reduction
;
        CrysAlisPro, Oxford Diffraction Ltd.,
        Version 1.171.34.44 (release 25-10-2010 CrysAlis171 .NET)
        (compiled Oct 25 2010,18:11:34)
;
_computing_molecular_graphics
;
 ORTEP3 for Windows
 L. J. Farrugia, J. Appl. Crystallogr. 1997, 30, 565.
;
_computing_publication_material
;
 WINGX
 L.J. Farrugia,
 J. Appl. Cryst., 1999, 32, 837-838.
;
_computing_structure_refinement 'SHELXL-97 (Sheldrick, 2008)'
_computing_structure_solution
;
 SIR92
 A. Altomare, G. Cascarano, C. Giacovazzo and A. Guagliardi,
 J. Appl. Crystallogr. 1993, 26, 343-350.
;
_diffrn_ambient_temperature 293(2)
_diffrn_detector_area_resol_mean 16.356
_diffrn_measured_fraction_theta_full 0.999
_diffrn_measured_fraction_theta_max 0.999
_diffrn_measurement_device_type 'Xcalibur, Sapphire3, Gemini'
_diffrn_measurement_method '\w scans'
_diffrn_orient_matrix_UB_11 0.0225166
_diffrn_orient_matrix_UB_12 0.0246134
_diffrn_orient_matrix_UB_13 0.0440846
_diffrn_orient_matrix_UB_21 0.0206865
_diffrn_orient_matrix_UB_22 0.0148031
_diffrn_orient_matrix_UB_23 -0.0461599
_diffrn_orient_matrix_UB_31 -0.0697918
_diffrn_orient_matrix_UB_32 0.0123208
_diffrn_orient_matrix_UB_33 -0.0326065
_diffrn_radiation_monochromator graphite
_diffrn_radiation_type MoK\a
_diffrn_radiation_wavelength 0.71073
_diffrn_reflns_av_R_equivalents 0.045
_diffrn_reflns_av_unetI/netI 0.0435
_diffrn_reflns_limit_h_max 12
_diffrn_reflns_limit_h_min -12
_diffrn_reflns_limit_k_max 28
_diffrn_reflns_limit_k_min -28
_diffrn_reflns_limit_l_max 13
_diffrn_reflns_limit_l_min -13
_diffrn_reflns_number 20044
_diffrn_reflns_theta_full 26.37
_diffrn_reflns_theta_max 26.37
_diffrn_reflns_theta_min 2.9
_exptl_absorpt_coefficient_mu 2.465
_exptl_absorpt_correction_T_max 1
_exptl_absorpt_correction_T_min 0.57727
_exptl_absorpt_correction_type multi-scan
_exptl_absorpt_process_details
;
        CrysAlisPro, Oxford Diffraction Ltd.,
        Version 1.171.34.44 (release 25-10-2010 CrysAlis171 .NET)
        (compiled Oct 25 2010,18:11:34)
        Empirical absorption correction using spherical harmonics,
 implemented in SCALE3 ABSPACK scaling algorithm.
;
_exptl_crystal_colour orange
_exptl_crystal_density_diffrn 1.457
_exptl_crystal_density_method 'not measured'
_exptl_crystal_description prism
_exptl_crystal_F_000 1032
_exptl_crystal_size_max 0.5
_exptl_crystal_size_mid 0.15
_exptl_crystal_size_min 0.05
_refine_diff_density_max 0.942
_refine_diff_density_min -1.06
_refine_diff_density_rms 0.069
_refine_ls_extinction_method none
_refine_ls_goodness_of_fit_ref 1.031
_refine_ls_hydrogen_treatment constr
_refine_ls_matrix_type full
_refine_ls_number_parameters 284
_refine_ls_number_reflns 4708
_refine_ls_number_restraints 6
_refine_ls_restrained_S_all 1.031
_refine_ls_R_factor_all 0.1033
_refine_ls_R_factor_gt 0.0634
_refine_ls_shift/su_max 0
_refine_ls_shift/su_mean 0
_refine_ls_structure_factor_coef Fsqd
_refine_ls_weighting_details 'calc w=1/[\s^2^(Fo^2^)+(0.0566P)^2^+3.8792P] where P=(Fo^2^+2Fc^2^)/3'
_refine_ls_weighting_scheme calc
_refine_ls_wR_factor_gt 0.1394
_refine_ls_wR_factor_ref 0.1597
_reflns_number_gt 3060
_reflns_number_total 4708
_reflns_threshold_expression >2\s(I)
_cod_data_source_file archive_x1152fin.cif
_cod_data_source_block x1152fin
_cod_depositor_comments
;
The following automatic conversions were performed:

data item '_symmetry_cell_setting' value 'Monoclinic' was changed to
'monoclinic' in accordance with the
/home/saulius/struct/COD-crude-data/automatic-downloads/DataCite-retrospective/ACS/depositions/lib/dictionaries/cif_core.dic
dictionary named 'cif_core.dic' version 2.4.2 last updated on
2011-04-26.

Automatic conversion script
Id: cif_fix_values 6909 2019-04-08 15:41:33Z antanas 
;
_cod_original_cell_volume 2308.01(16)
_cod_original_sg_symbol_H-M P2(1)/c
_cod_database_code 4089554

loop_
_symmetry_equiv_pos_as_xyz
'x, y, z'
'-x, y+1/2, -z+1/2'
'-x, -y, -z'
'x, -y-1/2, z-1/2'

loop_
_atom_site_label
_atom_site_type_symbol
_atom_site_fract_x
_atom_site_fract_y
_atom_site_fract_z
_atom_site_U_iso_or_equiv
_atom_site_adp_type
_atom_site_occupancy
_atom_site_symmetry_multiplicity
_atom_site_calc_flag
_atom_site_refinement_flags
_atom_site_disorder_assembly
_atom_site_disorder_group
Br1 Br 0.99325(10) 0.14167(5) 0.13977(8) 0.1335(4) Uani 1 1 d . A .
Fe1 Fe 0.93422(7) 0.12405(3) 0.42955(7) 0.0501(2) Uani 1 1 d . A .
P1 P 0.82726(13) 0.14255(6) 0.68429(14) 0.0520(3) Uani 1 1 d . . .
C1 C 0.8040(4) 0.10912(19) 0.5255(5) 0.0461(11) Uani 1 1 d . A .
C2 C 0.7252(4) 0.1362(2) 0.3959(5) 0.0517(12) Uani 1 1 d . . .
C3 C 0.7342(5) 0.0984(2) 0.2964(5) 0.0598(13) Uani 1 1 d . A .
H3 H 0.6923 0.1053 0.2037 0.072 Uiso 1 1 calc R . .
C4 C 0.8596(5) 0.0548(2) 0.5011(5) 0.0510(11) Uani 1 1 d . . .
H4 H 0.9147 0.0279 0.5668 0.061 Uiso 1 1 calc R A .
C5 C 0.8169(5) 0.0489(2) 0.3611(6) 0.0610(13) Uani 1 1 d . A .
H5 H 0.8396 0.0176 0.3186 0.073 Uiso 1 1 calc R . .
C6 C 1.0432(6) 0.1518(3) 0.3246(6) 0.0643(14) Uani 1 1 d . . .
C7 C 1.1305(5) 0.1142(3) 0.4273(7) 0.0766(18) Uani 1 1 d . A .
H7 H 1.1704 0.0789 0.4166 0.092 Uiso 1 1 calc R . .
C8 C 1.1468(6) 0.1395(3) 0.5491(7) 0.085(2) Uani 1 1 d . . .
H8 H 1.2004 0.1242 0.6348 0.102 Uiso 1 1 calc R A .
C9 C 1.0692(7) 0.1917(3) 0.5199(8) 0.0824(19) Uani 1 1 d . A .
H9 H 1.0616 0.217 0.5835 0.099 Uiso 1 1 calc R . .
C10 C 1.0041(6) 0.2002(3) 0.3799(7) 0.0758(17) Uani 1 1 d . A .
H10 H 0.9465 0.2317 0.3333 0.091 Uiso 1 1 calc R . .
C14 C 0.6934(5) 0.1031(2) 0.7238(5) 0.0514(11) Uani 1 1 d . . .
C15 C 0.6198(6) 0.0535(3) 0.6604(6) 0.0719(16) Uani 1 1 d . . .
H15 H 0.6387 0.0363 0.5924 0.086 Uiso 1 1 calc R . .
C16 C 0.5173(6) 0.0283(3) 0.6959(6) 0.0798(18) Uani 1 1 d . . .
H16 H 0.4677 -0.005 0.6505 0.096 Uiso 1 1 calc R . .
C17 C 0.4893(6) 0.0517(3) 0.7952(6) 0.0754(17) Uani 1 1 d . . .
H17 H 0.4205 0.0346 0.8184 0.09 Uiso 1 1 calc R . .
C18 C 0.5620(7) 0.1002(3) 0.8614(6) 0.0820(18) Uani 1 1 d . . .
H18 H 0.5445 0.1161 0.9315 0.098 Uiso 1 1 calc R . .
C19 C 0.6624(6) 0.1264(3) 0.8248(6) 0.0710(15) Uani 1 1 d . . .
H19 H 0.7096 0.1603 0.8694 0.085 Uiso 1 1 calc R . .
C20 C 0.9958(5) 0.1084(2) 0.8056(5) 0.0543(12) Uani 1 1 d . . .
C21 C 1.0106(6) 0.0503(3) 0.8474(6) 0.0651(14) Uani 1 1 d . . .
H21 H 0.9319 0.0251 0.813 0.078 Uiso 1 1 calc R . .
C22 C 1.1423(7) 0.0293(3) 0.9404(6) 0.0770(17) Uani 1 1 d . . .
H22 H 1.152 -0.01 0.9672 0.092 Uiso 1 1 calc R . .
C23 C 1.2580(7) 0.0665(4) 0.9926(6) 0.087(2) Uani 1 1 d . . .
H23 H 1.3463 0.0523 1.0548 0.104 Uiso 1 1 calc R . .
C24 C 1.2449(6) 0.1241(3) 0.9542(6) 0.0818(18) Uani 1 1 d . . .
H24 H 1.3234 0.1493 0.9907 0.098 Uiso 1 1 calc R . .
C25 C 1.1143(5) 0.1448(3) 0.8610(5) 0.0634(14) Uani 1 1 d . . .
H25 H 1.1058 0.1841 0.8348 0.076 Uiso 1 1 calc R . .
N1 N 0.4896(6) 0.1850(3) 0.2828(8) 0.072(3) Uani 0.669(9) 1 d PD A 1
C11 C 0.6470(5) 0.1941(2) 0.3698(6) 0.0702(15) Uani 0.669(9) 1 d PD A 1
H11A H 0.6865 0.2207 0.3248 0.084 Uiso 0.669(9) 1 calc PR A 1
H11B H 0.6599 0.2118 0.4549 0.084 Uiso 0.669(9) 1 calc PR A 1
C12 C 0.425(2) 0.1543(8) 0.345(5) 0.126(5) Uani 0.669(9) 1 d PD A 1
H12A H 0.4715 0.1168 0.3729 0.189 Uiso 0.669(9) 1 calc PR A 1
H12B H 0.3258 0.1481 0.284 0.189 Uiso 0.669(9) 1 calc PR A 1
H12C H 0.43 0.1756 0.4227 0.189 Uiso 0.669(9) 1 calc PR A 1
C13 C 0.4187(10) 0.2407(5) 0.2403(13) 0.115(5) Uani 0.669(9) 1 d PD A 1
H13A H 0.4597 0.2614 0.1885 0.172 Uiso 0.669(9) 1 calc PR A 1
H13B H 0.4307 0.2636 0.3183 0.172 Uiso 0.669(9) 1 calc PR A 1
H13C H 0.3182 0.2343 0.1857 0.172 Uiso 0.669(9) 1 calc PR A 1
N1F N 0.5302(15) 0.1913(6) 0.4206(18) 0.079(5) Uani 0.331(9) 1 d PD A 2
C11F C 0.6470(5) 0.1941(2) 0.3698(6) 0.0702(15) Uani 0.331(9) 1 d PD A 2
H11C H 0.6043 0.2025 0.2736 0.084 Uiso 0.331(9) 1 calc PR A 2
H11D H 0.714 0.2255 0.4158 0.084 Uiso 0.331(9) 1 calc PR A 2
C12F C 0.428(5) 0.1521(15) 0.361(10) 0.126(5) Uani 0.331(9) 1 d PD A 2
H12D H 0.4703 0.1142 0.3638 0.189 Uiso 0.331(9) 1 calc PR A 2
H12E H 0.3717 0.1635 0.2692 0.189 Uiso 0.331(9) 1 calc PR A 2
H12F H 0.3673 0.1501 0.4082 0.189 Uiso 0.331(9) 1 calc PR A 2
C13F C 0.473(2) 0.2469(9) 0.431(3) 0.136(12) Uani 0.331(9) 1 d PD A 2
H13D H 0.5487 0.2718 0.4909 0.204 Uiso 0.331(9) 1 calc PR A 2
H13E H 0.402 0.2419 0.4654 0.204 Uiso 0.331(9) 1 calc PR A 2
H13F H 0.4294 0.2649 0.3431 0.204 Uiso 0.331(9) 1 calc PR A 2

loop_
_atom_site_aniso_label
_atom_site_aniso_U_11
_atom_site_aniso_U_22
_atom_site_aniso_U_33
_atom_site_aniso_U_23
_atom_site_aniso_U_13
_atom_site_aniso_U_12
Br1 0.1245(7) 0.2075(11) 0.0871(5) -0.0072(6) 0.0628(5) -0.0600(7)
Fe1 0.0384(3) 0.0541(4) 0.0627(4) 0.0057(3) 0.0262(3) -0.0038(3)
P1 0.0465(7) 0.0473(7) 0.0671(8) -0.0042(6) 0.0289(6) -0.0012(5)
C1 0.040(2) 0.043(3) 0.060(3) 0.006(2) 0.026(2) -0.0011(19)
C2 0.033(2) 0.055(3) 0.068(3) 0.008(2) 0.022(2) -0.0025(19)
C3 0.041(3) 0.077(4) 0.061(3) 0.000(3) 0.022(2) -0.013(2)
C4 0.049(3) 0.048(3) 0.065(3) 0.004(2) 0.032(2) -0.002(2)
C5 0.052(3) 0.061(3) 0.077(4) -0.009(3) 0.035(3) -0.006(2)
C6 0.057(3) 0.077(4) 0.071(3) 0.000(3) 0.038(3) -0.016(3)
C7 0.049(3) 0.077(4) 0.120(5) 0.020(4) 0.050(3) 0.007(3)
C8 0.040(3) 0.126(6) 0.083(4) 0.020(4) 0.020(3) -0.012(3)
C9 0.068(4) 0.084(5) 0.111(5) -0.028(4) 0.054(4) -0.031(3)
C10 0.061(3) 0.059(4) 0.113(5) 0.024(3) 0.042(4) -0.009(3)
C14 0.042(2) 0.057(3) 0.060(3) 0.000(2) 0.026(2) 0.004(2)
C15 0.075(4) 0.082(4) 0.075(4) -0.018(3) 0.047(3) -0.022(3)
C16 0.074(4) 0.095(5) 0.082(4) -0.012(3) 0.044(3) -0.030(3)
C17 0.055(3) 0.100(5) 0.079(4) 0.006(4) 0.036(3) -0.007(3)
C18 0.077(4) 0.112(5) 0.080(4) -0.009(4) 0.056(4) 0.001(4)
C19 0.064(3) 0.076(4) 0.085(4) -0.018(3) 0.043(3) -0.004(3)
C20 0.048(3) 0.066(3) 0.054(3) -0.001(2) 0.026(2) 0.004(2)
C21 0.064(3) 0.070(4) 0.070(3) 0.007(3) 0.036(3) 0.005(3)
C22 0.087(4) 0.083(4) 0.071(4) 0.024(3) 0.043(4) 0.025(4)
C23 0.064(4) 0.129(6) 0.068(4) 0.019(4) 0.029(3) 0.027(4)
C24 0.048(3) 0.117(6) 0.079(4) -0.016(4) 0.025(3) -0.005(3)
C25 0.046(3) 0.081(4) 0.067(3) -0.012(3) 0.027(3) -0.002(2)
N1 0.040(4) 0.077(5) 0.093(6) 0.018(4) 0.021(4) 0.014(3)
C11 0.045(3) 0.064(3) 0.096(4) 0.016(3) 0.024(3) 0.006(2)
C12 0.069(5) 0.127(7) 0.192(14) 0.014(7) 0.065(7) 0.005(5)
C13 0.067(6) 0.104(8) 0.139(11) 0.027(7) 0.010(6) 0.033(6)
N1F 0.067(10) 0.072(10) 0.107(14) 0.009(9) 0.045(10) 0.010(8)
C11F 0.045(3) 0.064(3) 0.096(4) 0.016(3) 0.024(3) 0.006(2)
C12F 0.069(5) 0.127(7) 0.192(14) 0.014(7) 0.065(7) 0.005(5)
C13F 0.102(17) 0.12(2) 0.22(3) -0.01(2) 0.10(2) 0.039(15)

loop_
_atom_type_symbol
_atom_type_description
_atom_type_scat_dispersion_real
_atom_type_scat_dispersion_imag
_atom_type_scat_source
Br Br -0.2901 2.4595 'International Tables Vol C Tables 4.2.6.8 and 6.1.1.4'
Fe Fe 0.3463 0.8444 'International Tables Vol C Tables 4.2.6.8 and 6.1.1.4'
P P 0.1023 0.0942 'International Tables Vol C Tables 4.2.6.8 and 6.1.1.4'
N N 0.0061 0.0033 'International Tables Vol C Tables 4.2.6.8 and 6.1.1.4'
C C 0.0033 0.0016 'International Tables Vol C Tables 4.2.6.8 and 6.1.1.4'
H H 0 0 'International Tables Vol C Tables 4.2.6.8 and 6.1.1.4'

loop_
_geom_angle_atom_site_label_1
_geom_angle_atom_site_label_2
_geom_angle_atom_site_label_3
_geom_angle
C6 Fe1 C9 67.0(2)
C6 Fe1 C10 40.3(2)
C9 Fe1 C10 40.4(2)
C6 Fe1 C3 108.6(2)
C9 Fe1 C3 147.2(3)
C10 Fe1 C3 114.6(2)
C6 Fe1 C2 130.8(2)
C9 Fe1 C2 115.9(2)
C10 Fe1 C2 107.5(2)
C3 Fe1 C2 40.7(2)
C6 Fe1 C5 116.0(2)
C9 Fe1 C5 171.9(3)
C10 Fe1 C5 146.6(3)
C3 Fe1 C5 40.4(2)
C2 Fe1 C5 68.50(19)
C6 Fe1 C7 40.1(2)
C9 Fe1 C7 67.2(3)
C10 Fe1 C7 68.1(2)
C3 Fe1 C7 131.6(3)
C2 Fe1 C7 169.8(2)
C5 Fe1 C7 109.8(2)
C6 Fe1 C4 147.9(2)
C9 Fe1 C4 133.5(3)
C10 Fe1 C4 171.4(2)
C3 Fe1 C4 68.0(2)
C2 Fe1 C4 68.64(18)
C5 Fe1 C4 40.3(2)
C7 Fe1 C4 117.0(2)
C6 Fe1 C8 66.9(2)
C9 Fe1 C8 39.9(3)
C10 Fe1 C8 67.8(3)
C3 Fe1 C8 170.8(3)
C2 Fe1 C8 148.3(3)
C5 Fe1 C8 133.1(3)
C7 Fe1 C8 39.8(3)
C4 Fe1 C8 111.1(2)
C6 Fe1 C1 170.1(2)
C9 Fe1 C1 109.7(2)
C10 Fe1 C1 131.2(2)
C3 Fe1 C1 68.73(19)
C2 Fe1 C1 41.19(18)
C5 Fe1 C1 68.67(19)
C7 Fe1 C1 148.5(2)
C4 Fe1 C1 40.93(17)
C8 Fe1 C1 117.1(2)
C1 P1 C14 102.2(2)
C1 P1 C20 102.4(2)
C14 P1 C20 101.2(2)
C4 C1 C2 106.7(4)
C4 C1 P1 129.6(4)
C2 C1 P1 123.6(3)
C4 C1 Fe1 69.4(2)
C2 C1 Fe1 69.0(2)
P1 C1 Fe1 124.8(2)
C3 C2 C1 107.7(4)
C3 C2 C11 125.9(5)
C1 C2 C11 126.4(5)
C3 C2 Fe1 69.5(3)
C1 C2 Fe1 69.8(2)
C11 C2 Fe1 126.2(3)
C5 C3 C2 108.7(5)
C5 C3 Fe1 69.9(3)
C2 C3 Fe1 69.7(3)
C5 C4 C1 108.6(4)
C5 C4 Fe1 69.6(3)
C1 C4 Fe1 69.7(2)
C3 C5 C4 108.3(5)
C3 C5 Fe1 69.7(3)
C4 C5 Fe1 70.0(3)
C7 C6 C10 109.9(6)
C7 C6 Br1 125.6(5)
C10 C6 Br1 124.4(5)
C7 C6 Fe1 71.0(3)
C10 C6 Fe1 70.6(3)
Br1 C6 Fe1 127.6(3)
C6 C7 C8 107.0(6)
C6 C7 Fe1 68.9(3)
C8 C7 Fe1 70.3(3)
C9 C8 C7 107.9(6)
C9 C8 Fe1 69.2(3)
C7 C8 Fe1 69.9(3)
C8 C9 C10 109.3(6)
C8 C9 Fe1 70.9(3)
C10 C9 Fe1 70.1(3)
C6 C10 C9 105.8(5)
C6 C10 Fe1 69.1(3)
C9 C10 Fe1 69.5(3)
C15 C14 C19 117.0(5)
C15 C14 P1 126.1(4)
C19 C14 P1 116.9(4)
C14 C15 C16 121.2(5)
C17 C16 C15 120.7(6)
C16 C17 C18 119.5(5)
C17 C18 C19 120.2(5)
C14 C19 C18 121.3(5)
C25 C20 C21 118.2(5)
C25 C20 P1 116.7(4)
C21 C20 P1 125.1(4)
C20 C21 C22 120.4(5)
C23 C22 C21 119.9(6)
C24 C23 C22 120.5(6)
C23 C24 C25 119.5(6)
C24 C25 C20 121.5(6)
C12 N1 C13 109.3(11)
C12 N1 C11 112.8(18)
C13 N1 C11 110.2(7)
C2 C11 N1 110.2(5)
C12F N1F C13F 112(2)

loop_
_geom_bond_atom_site_label_1
_geom_bond_atom_site_label_2
_geom_bond_distance
Br1 C6 1.875(6)
Fe1 C6 2.013(5)
Fe1 C9 2.024(6)
Fe1 C10 2.032(5)
Fe1 C3 2.036(5)
Fe1 C2 2.038(4)
Fe1 C5 2.039(5)
Fe1 C7 2.040(5)
Fe1 C4 2.044(5)
Fe1 C8 2.046(5)
Fe1 C1 2.048(4)
P1 C1 1.814(5)
P1 C14 1.839(5)
P1 C20 1.847(5)
C1 C4 1.431(6)
C1 C2 1.437(6)
C2 C3 1.418(7)
C2 C11 1.503(7)
C3 C5 1.407(7)
C4 C5 1.407(7)
C6 C7 1.391(8)
C6 C10 1.393(8)
C7 C8 1.392(9)
C8 C9 1.387(9)
C9 C10 1.399(9)
C14 C15 1.371(7)
C14 C19 1.377(7)
C15 C16 1.390(7)
C16 C17 1.344(8)
C17 C18 1.355(8)
C18 C19 1.388(8)
C20 C25 1.379(7)
C20 C21 1.384(7)
C21 C22 1.387(7)
C22 C23 1.371(9)
C23 C24 1.362(9)
C24 C25 1.379(8)
N1 C12 1.33(3)
N1 C13 1.435(10)
N1 C11 1.504(8)
N1F C12F 1.32(3)
N1F C13F 1.419(16)
